data_7717250
loop_
_publ_author_name
'Palio, Lorenzo'
'Bru, Francis'
'Ruggiero, Tommaso'
'Bourda, Laurens'
'Van Hecke, Kristof'
'Cazin, Catherine'
'Nolan, Steven P.'

_publ_section_title
;
 The role of the stabilizing/leaving group in palladium catalysed
 cross-coupling reactions.
;
_journal_issue 44
_journal_name_full 'Dalton transactions (Cambridge, England : 2003)'
_journal_page_first 18013
_journal_page_last 18020
_journal_paper_doi 10.1039/d4dt02533d
_journal_volume 53
_journal_year 2024
_chemical_formula_moiety 'C24 H30 Cl2 Pd2'
_chemical_formula_sum 'C24 H30 Cl2 Pd2'
_chemical_formula_weight 602.18
_space_group_crystal_system triclinic
_space_group_IT_number 2
_space_group_name_Hall '-P 1'
_space_group_name_H-M_alt 'P -1'
_atom_sites_solution_hydrogens geom
_atom_sites_solution_primary dual
_audit_creation_date 2022-07-29
_audit_creation_method
;
Olex2 1.5
(compiled 2022.04.07 svn.rca3783a0 for OlexSys, GUI svn.r6498)
;
_audit_update_record
;
2024-07-03 deposited with the CCDC.	2024-10-15 downloaded from the CCDC.
;
_cell_angle_alpha 99.334(2)
_cell_angle_beta 96.009(2)
_cell_angle_gamma 90.598(2)
_cell_formula_units_Z 3
_cell_length_a 5.8033(2)
_cell_length_b 13.9114(4)
_cell_length_c 22.1869(6)
_cell_measurement_reflns_used 9670
_cell_measurement_temperature 100.0(1)
_cell_measurement_theta_max 73.0950
_cell_measurement_theta_min 3.1910
_cell_volume 1757.08(9)
_computing_cell_refinement 'CrysAlisPro 1.171.41.112a (Rigaku OD, 2021)'
_computing_data_collection 'CrysAlisPro 1.171.41.112a (Rigaku OD, 2021)'
_computing_data_reduction 'CrysAlisPro 1.171.41.112a (Rigaku OD, 2021)'
_computing_molecular_graphics 'Olex2 1.5 (Dolomanov et al., 2009)'
_computing_publication_material 'Olex2 1.5 (Dolomanov et al., 2009)'
_computing_structure_refinement 'SHELXL 2018/3 (Sheldrick, 2015)'
_computing_structure_solution 'SHELXT 2018/2 (Sheldrick, 2018)'
_diffrn_ambient_temperature 100.0(1)
_diffrn_detector 'CCD plate'
_diffrn_detector_area_resol_mean 10.4839
_diffrn_detector_type Atlas
_diffrn_measured_fraction_theta_full 0.998
_diffrn_measured_fraction_theta_max 0.979
_diffrn_measurement_details
;
List of Runs (angles in degrees, time in seconds):

  # Type    Start    End  Width  t~exp~   \w     \q     \k     \f   Frames
#--------------------------------------------------------------------------
  1  \w    -87.00  -6.00   1.00    3.50    --  -41.68 125.00-120.00   81
  2  \w    -70.00  31.00   1.00    3.50    --  -41.68  57.00-180.00  101
  3  \w   -115.00 -14.00   1.00    3.50    --  -41.68 -57.00  30.00  101
  4  \w    -33.00  66.00   1.00    3.50    --   41.68 -38.00-120.00   99
  5  \w     80.00 178.00   1.00   13.00    --  106.01  45.00 120.00   98
  6  \w     78.00 178.00   1.00   13.00    --  106.01  30.00  30.00  100
  7  \w     80.00 178.00   1.00   13.00    --  106.01  45.00  90.00   98
  8  \w     23.00  98.00   1.00   13.00    --  106.01 -94.00 -30.00   75
  9  \w     23.00 107.00   1.00   13.00    --  106.01 -94.00  60.00   84
 10  \w     97.00 178.00   1.00   13.00    --  106.01 125.00  30.00   81
 11  \w     30.00 134.00   1.00   13.00    --  106.01 -30.00  90.00  104
 12  \w     30.00 139.00   1.00   13.00    --  106.01 -77.00 120.00  109
 13  \w     33.00 112.00   1.00   13.00    --  106.01-125.00 -60.00   79
 14  \w     34.00 135.00   1.00   13.00    --  106.01 -61.00 -30.00  101
 15  \w     33.00 112.00   1.00   13.00    --  106.01-125.00-150.00   79
 16  \w   -115.00 -14.00   1.00    3.50    --  -41.68 -57.00 -60.00  101
 17  \w    -66.00  33.00   1.00    3.50    --  -41.68  38.00  90.00   99
 18  \w   -115.00 -14.00   1.00    3.50    --  -41.68 -57.00-150.00  101
 19  \w   -115.00 -14.00   1.00    3.50    --  -41.68 -57.00 120.00  101
 20  \w     14.00 115.00   1.00    3.50    --   41.68  57.00 -60.00  101
 21  \w     80.00 178.00   1.00   13.00    --  106.01  45.00 -30.00   98
 22  \w     77.00 178.00   1.00   13.00    --  106.01  61.00-180.00  101
 23  \w     53.00 178.00   1.00   13.00    --  106.01  15.00 -90.00  125
 24  \w    107.00 178.00   1.00   13.00    --  106.01  61.00-120.00   71
 25  \w     77.00 178.00   1.00   13.00    --  106.01  61.00  30.00  101
 26  \w    128.00 178.00   1.00   13.00    --  106.01  61.00 -90.00   50
 27  \w     77.00 178.00   1.00   13.00    --  106.01  61.00-150.00  101
 28  \w     77.00 178.00   1.00   13.00    --  106.01  61.00  60.00  101
 29  \w     77.00 178.00   1.00   13.00    --  106.01  61.00 -30.00  101
 30  \w     78.00 157.00   1.00   13.00    --  106.01  30.00-180.00   79
;
_diffrn_measurement_device 'four-circle diffractometer'
_diffrn_measurement_device_type 'SuperNova, Dual, Cu at home/near, Atlas'
_diffrn_measurement_method '\w scans'
_diffrn_orient_matrix_type 'CrysAlisPro convention (1999,Acta A55,543-557)'
_diffrn_orient_matrix_UB_11 0.1448534000
_diffrn_orient_matrix_UB_12 0.0945108000
_diffrn_orient_matrix_UB_13 0.0033141000
_diffrn_orient_matrix_UB_21 0.2241227000
_diffrn_orient_matrix_UB_22 -0.0563867000
_diffrn_orient_matrix_UB_23 0.0099789000
_diffrn_orient_matrix_UB_31 0.0096991000
_diffrn_orient_matrix_UB_32 -0.0222040000
_diffrn_orient_matrix_UB_33 -0.0699944000
_diffrn_radiation_monochromator mirror
_diffrn_radiation_probe x-ray
_diffrn_radiation_type 'Cu K\a'
_diffrn_radiation_wavelength 1.54184
_diffrn_reflns_av_R_equivalents 0.0735
_diffrn_reflns_av_unetI/netI 0.0534
_diffrn_reflns_Laue_measured_fraction_full 0.998
_diffrn_reflns_Laue_measured_fraction_max 0.979
_diffrn_reflns_limit_h_max 7
_diffrn_reflns_limit_h_min -7
_diffrn_reflns_limit_k_max 17
_diffrn_reflns_limit_k_min -17
_diffrn_reflns_limit_l_max 24
_diffrn_reflns_limit_l_min -26
_diffrn_reflns_number 31485
_diffrn_reflns_point_group_measured_fraction_full 0.998
_diffrn_reflns_point_group_measured_fraction_max 0.979
_diffrn_reflns_theta_full 67.684
_diffrn_reflns_theta_max 73.945
_diffrn_reflns_theta_min 3.221
_diffrn_source 'micro-focus sealed X-ray tube'
_diffrn_source_type 'SuperNova (Cu) X-ray Source'
_exptl_absorpt_coefficient_mu 14.522
_exptl_absorpt_correction_T_max 1.000
_exptl_absorpt_correction_T_min 0.637
_exptl_absorpt_correction_type gaussian
_exptl_absorpt_process_details
;
CrysAlisPro 1.171.41.112a (Rigaku Oxford Diffraction, 2021)
Numerical absorption correction based on gaussian integration over
a multifaceted crystal model
Empirical absorption correction using spherical harmonics,
implemented in SCALE3 ABSPACK scaling algorithm.
;
_exptl_crystal_colour 'clear yellow'
_exptl_crystal_colour_lustre clear
_exptl_crystal_colour_primary yellow
_exptl_crystal_density_diffrn 1.707
_exptl_crystal_description needle
_exptl_crystal_F_000 900
_exptl_crystal_size_max 0.23
_exptl_crystal_size_mid 0.1
_exptl_crystal_size_min 0.04
_refine_diff_density_max 1.207
_refine_diff_density_min -1.200
_refine_diff_density_rms 0.152
_refine_ls_extinction_method none
_refine_ls_goodness_of_fit_ref 1.044
_refine_ls_hydrogen_treatment constr
_refine_ls_matrix_type full
_refine_ls_number_parameters 416
_refine_ls_number_reflns 6987
_refine_ls_number_restraints 89
_refine_ls_restrained_S_all 1.046
_refine_ls_R_factor_all 0.0731
_refine_ls_R_factor_gt 0.0521
_refine_ls_shift/su_max 0.001
_refine_ls_shift/su_mean 0.000
_refine_ls_structure_factor_coef Fsqd
_refine_ls_weighting_details 'w=1/[\s^2^(Fo^2^)+(0.0803P)^2^+1.4580P] where P=(Fo^2^+2Fc^2^)/3'
_refine_ls_weighting_scheme calc
_refine_ls_wR_factor_gt 0.1309
_refine_ls_wR_factor_ref 0.1486
_reflns_Friedel_coverage 0.000
_reflns_number_gt 5192
_reflns_number_total 6987
_reflns_threshold_expression 'I > 2\s(I)'
_cod_data_source_file d4dt02533d2.cif
_cod_data_source_block fb180_dcmhex
_cod_depositor_comments 'Adding full bibliography for 7717248--7717252.cif.'
_cod_database_code 7717250
_shelx_shelxl_version_number 2018/3
_chemical_oxdiff_formula 'C24 H30 Pd2 Cl2'
_shelx_space_group_comment
;
The symmetry employed for this shelxl refinement is uniquely defined
by the following loop, which should always be used as a source of
symmetry information in preference to the above space-group names.
They are only intended as comments.
;
_shelx_estimated_absorpt_t_max 0.594
_shelx_estimated_absorpt_t_min 0.135
_olex2_refinement_description
;
1. Fixed Uiso
 At 1.2 times of:
  All C(H) groups, All C(H,H) groups
 At 1.5 times of:
  All C(H,H,H) groups
2. Restrained distances
 C27B-C28
 1.49 with sigma of 0.01
 C25B-C26B
 1.42 with sigma of 0.01
 C27B-C26B
 1.42 with sigma of 0.01
 C27A-C28
 1.49 with sigma of 0.01
 C25A-C26A
 1.42 with sigma of 0.01
 C27A-C26A
 1.42 with sigma of 0.02
 C15-C14
 1.42 with sigma of 0.01
 C25B-C27B = C26B-C28
 2.5 with sigma of 0.02
 C25A-C27A = C26A-C28
 2.5 with sigma of 0.02
3. Uiso/Uaniso restraints and constraints
C28 \\sim C25B \\sim C26B \\sim C27B \\sim C27A \\sim C25A \\sim C26A: within
2A with sigma of 0.005 and sigma for terminal atoms of 0.01 within 2A
4. Others
 Sof(C25B)=Sof(H25A)=Sof(H25B)=Sof(C26B)=Sof(H26B)=Sof(C27B)=Sof(H27B)=1-FVAR(1)
 Sof(C27A)=Sof(H27A)=Sof(C25A)=Sof(H25C)=Sof(H25D)=Sof(C26A)=Sof(H26A)=FVAR(1)
5.a Ternary CH refined with riding coordinates:
 C14(H14), C15(H15), C2(H2), C3(H3), C26B(H26B), C27B(H27B), C27A(H27A),
 C26A(H26A)
5.b Secondary CH2 refined with riding coordinates:
 C13(H13A,H13B), C1(H1A,H1B), C25B(H25A,H25B), C25A(H25C,H25D)
5.c Aromatic/amide H refined with riding coordinates:
 C18(H18), C20(H20), C6(H6), C8(H8), C32(H32), C30(H30)
5.d Idealised Me refined as rotating group:
 C22(H22A,H22B,H22C), C23(H23A,H23B,H23C), C24(H24A,H24B,H24C), C10(H10A,H10B,
 H10C), C11(H11A,H11B,H11C), C12(H12A,H12B,H12C), C36(H36A,H36B,H36C), C35(H35A,
 H35B,H35C), C34(H34A,H34B,H34C)
;
_olex2_date_sample_data_collection 2022-02-22
_olex2_exptl_crystal_mounting_method 'Mounted on a LythoLoop'
_olex2_submission_special_instructions 'No special instructions were received'
_oxdiff_exptl_absorpt_empirical_details
;
Empirical correction (ABSPACK) includes:
- Absorption correction using spherical harmonics
- Frame scaling
;
_oxdiff_exptl_absorpt_empirical_full_max 1.893
_oxdiff_exptl_absorpt_empirical_full_min 0.685

loop_
_space_group_symop_operation_xyz
'x, y, z'
'-x, -y, -z'

loop_
_atom_site_label
_atom_site_type_symbol
_atom_site_fract_x
_atom_site_fract_y
_atom_site_fract_z
_atom_site_U_iso_or_equiv
_atom_site_adp_type
_atom_site_occupancy
_atom_site_site_symmetry_order
_atom_site_calc_flag
_atom_site_refinement_flags_posn
_atom_site_refinement_flags_adp
_atom_site_refinement_flags_occupancy
_atom_site_disorder_assembly
_atom_site_disorder_group
Pd1 Pd 0.52127(8) 0.59676(3) 0.10824(2) 0.03977(14) Uani 1 1 d . . . . .
Pd2 Pd 0.96801(8) 0.54548(3) 0.21243(2) 0.03955(14) Uani 1 1 d . . . . .
Cl1 Cl 0.6713(3) 0.45148(11) 0.14183(8) 0.0472(4) Uani 1 1 d . . . . .
Cl2 Cl 0.8167(3) 0.69018(11) 0.17909(9) 0.0511(4) Uani 1 1 d . . . . .
C13 C 0.2166(12) 0.5449(5) 0.0520(4) 0.0508(17) Uani 1 1 d . . . . .
H13A H 0.225760 0.481805 0.024506 0.061 Uiso 1 1 calc R U . . .
H13B H 0.070064 0.552381 0.071310 0.061 Uiso 1 1 calc R U . . .
C14 C 0.3037(14) 0.6282(6) 0.0318(3) 0.0582(19) Uani 1 1 d D . . . .
H14 H 0.359826 0.624170 -0.009596 0.070 Uiso 1 1 calc R U . . .
C15 C 0.3329(13) 0.7139(5) 0.0754(3) 0.0527(17) Uani 1 1 d D . . . .
H15 H 0.189810 0.726452 0.096688 0.063 Uiso 1 1 calc R U . . .
C16 C 0.4540(12) 0.8070(5) 0.0724(3) 0.0472(15) Uani 1 1 d . . . . .
C17 C 0.3899(13) 0.8879(6) 0.1125(4) 0.0547(18) Uani 1 1 d . . . . .
C18 C 0.4947(14) 0.9784(6) 0.1128(4) 0.0560(18) Uani 1 1 d . . . . .
H18 H 0.448444 1.033168 0.139831 0.067 Uiso 1 1 calc R U . . .
C19 C 0.6636(13) 0.9916(6) 0.0751(4) 0.0529(17) Uani 1 1 d . . . . .
C20 C 0.7299(13) 0.9104(6) 0.0376(4) 0.0562(18) Uani 1 1 d . . . . .
H20 H 0.848706 0.917389 0.012126 0.067 Uiso 1 1 calc R U . . .
C21 C 0.6306(13) 0.8185(6) 0.0353(4) 0.0514(16) Uani 1 1 d . . . . .
C22 C 0.2121(16) 0.8825(6) 0.1579(4) 0.065(2) Uani 1 1 d . . . . .
H22A H 0.060348 0.862767 0.135272 0.097 Uiso 1 1 calc R U . . .
H22B H 0.201840 0.946598 0.183231 0.097 Uiso 1 1 calc R U . . .
H22C H 0.259769 0.834636 0.184329 0.097 Uiso 1 1 calc R U . . .
C23 C 0.7774(15) 1.0901(6) 0.0757(5) 0.065(2) Uani 1 1 d . . . . .
H23A H 0.719521 1.138004 0.107590 0.097 Uiso 1 1 calc R U . . .
H23B H 0.740574 1.110323 0.035536 0.097 Uiso 1 1 calc R U . . .
H23C H 0.945705 1.085697 0.084232 0.097 Uiso 1 1 calc R U . . .
C24 C 0.7273(15) 0.7342(7) -0.0053(4) 0.067(2) Uani 1 1 d . . . . .
H24A H 0.614761 0.712122 -0.041100 0.100 Uiso 1 1 calc R U . . .
H24B H 0.757799 0.680563 0.017886 0.100 Uiso 1 1 calc R U . . .
H24C H 0.872001 0.755200 -0.018982 0.100 Uiso 1 1 calc R U . . .
C1 C 1.2702(11) 0.6034(5) 0.2677(4) 0.0512(17) Uani 1 1 d . . . . .
H1A H 1.416907 0.596346 0.248521 0.061 Uiso 1 1 calc R U . . .
H1B H 1.257109 0.667485 0.293837 0.061 Uiso 1 1 calc R U . . .
C2 C 1.1907(12) 0.5218(6) 0.2901(4) 0.0501(16) Uani 1 1 d . . . . .
H2 H 1.135214 0.527865 0.331724 0.060 Uiso 1 1 calc R U . . .
C3 C 1.1631(12) 0.4334(5) 0.2481(4) 0.0474(15) Uani 1 1 d . . . . .
H3 H 1.305715 0.420728 0.226661 0.057 Uiso 1 1 calc R U . . .
C4 C 1.0556(12) 0.3404(5) 0.2570(3) 0.0481(16) Uani 1 1 d . . . . .
C5 C 1.1378(13) 0.2549(5) 0.2255(4) 0.0514(16) Uani 1 1 d . . . . .
C6 C 1.0478(15) 0.1646(6) 0.2318(4) 0.0594(19) Uani 1 1 d . . . . .
H6 H 1.108016 0.107403 0.210264 0.071 Uiso 1 1 calc R U . . .
C7 C 0.8742(14) 0.1555(6) 0.2684(4) 0.0557(18) Uani 1 1 d . . . . .
C8 C 0.7891(14) 0.2404(6) 0.2981(4) 0.0557(18) Uani 1 1 d . . . . .
H8 H 0.666598 0.235781 0.322849 0.067 Uiso 1 1 calc R U . . .
C9 C 0.8748(12) 0.3330(5) 0.2935(4) 0.0502(16) Uani 1 1 d . . . . .
C10 C 1.3146(17) 0.2562(7) 0.1795(5) 0.073(3) Uani 1 1 d . . . . .
H10A H 1.252090 0.290842 0.146555 0.110 Uiso 1 1 calc R U . . .
H10B H 1.347760 0.189097 0.161916 0.110 Uiso 1 1 calc R U . . .
H10C H 1.457883 0.289326 0.200340 0.110 Uiso 1 1 calc R U . . .
C11 C 0.7733(18) 0.0564(7) 0.2742(5) 0.071(2) Uani 1 1 d . . . . .
H11A H 0.606281 0.061275 0.276937 0.106 Uiso 1 1 calc R U . . .
H11B H 0.848236 0.035184 0.311306 0.106 Uiso 1 1 calc R U . . .
H11C H 0.800508 0.008931 0.238077 0.106 Uiso 1 1 calc R U . . .
C12 C 0.7543(14) 0.4207(6) 0.3245(4) 0.061(2) Uani 1 1 d . . . . .
H12A H 0.843978 0.447272 0.363728 0.091 Uiso 1 1 calc R U . . .
H12B H 0.598652 0.400969 0.332013 0.091 Uiso 1 1 calc R U . . .
H12C H 0.742556 0.470617 0.297929 0.091 Uiso 1 1 calc R U . . .
Pd3 Pd 0.13591(12) 0.39098(5) 0.48023(3) 0.0643(2) Uani 1 1 d . . . . .
Cl3 Cl -0.1748(5) 0.44507(17) 0.54036(12) 0.0803(7) Uani 1 1 d . . . . .
C28 C 0.0397(12) 0.1961(5) 0.5324(3) 0.0468(13) Uani 1 1 d D U . . .
C33 C -0.141(2) 0.1292(8) 0.5123(4) 0.082(3) Uani 1 1 d . . . . .
C32 C -0.256(3) 0.0922(12) 0.5554(5) 0.138(7) Uani 1 1 d . . . . .
H32 H -0.383472 0.048134 0.541227 0.166 Uiso 1 1 calc R U . . .
C31 C -0.196(2) 0.1155(9) 0.6177(5) 0.091(4) Uani 1 1 d . . . . .
C30 C -0.0146(12) 0.1797(5) 0.6368(4) 0.0494(16) Uani 1 1 d . . . . .
H30 H 0.031660 0.196802 0.679567 0.059 Uiso 1 1 calc R U . . .
C29 C 0.1040(13) 0.2205(5) 0.5965(4) 0.0497(16) Uani 1 1 d . . . . .
C36 C -0.220(3) 0.0968(12) 0.4447(5) 0.158(9) Uani 1 1 d . . . . .
H36A H -0.332672 0.042243 0.439890 0.238 Uiso 1 1 calc R U . . .
H36B H -0.086429 0.075988 0.422888 0.238 Uiso 1 1 calc R U . . .
H36C H -0.293201 0.151145 0.427631 0.238 Uiso 1 1 calc R U . . .
C35 C -0.327(3) 0.0709(14) 0.6621(6) 0.152(8) Uani 1 1 d . . . . .
H35A H -0.225090 0.068158 0.699821 0.229 Uiso 1 1 calc R U . . .
H35B H -0.381740 0.004799 0.643319 0.229 Uiso 1 1 calc R U . . .
H35C H -0.460829 0.110768 0.672067 0.229 Uiso 1 1 calc R U . . .
C34 C 0.293(2) 0.2950(9) 0.6239(5) 0.095(4) Uani 1 1 d . . . . .
H34A H 0.444187 0.267889 0.616165 0.143 Uiso 1 1 calc R U . . .
H34B H 0.285553 0.311799 0.668240 0.143 Uiso 1 1 calc R U . . .
H34C H 0.271388 0.353676 0.604936 0.143 Uiso 1 1 calc R U . . .
C25B C 0.324(5) 0.3153(19) 0.4134(11) 0.064(2) Uani 0.343(12) 1 d D U P A 2
H25A H 0.280394 0.325260 0.370567 0.076 Uiso 0.343(12) 1 calc R U P A 2
H25B H 0.493609 0.312928 0.424248 0.076 Uiso 0.343(12) 1 calc R U P A 2
C26B C 0.184(4) 0.2471(16) 0.4361(7) 0.0607(19) Uani 0.343(12) 1 d D U P A 2
H26B H 0.053878 0.210042 0.408606 0.073 Uiso 0.343(12) 1 calc R U P A 2
C27B C 0.206(3) 0.2450(18) 0.5003(8) 0.0553(19) Uani 0.343(12) 1 d D U P A 2
H27B H 0.370704 0.238514 0.517384 0.066 Uiso 0.343(12) 1 calc R U P A 2
C27A C 0.131(2) 0.2354(9) 0.4817(5) 0.0542(17) Uani 0.657(12) 1 d D U P A 1
H27A H 0.066568 0.198088 0.440984 0.065 Uiso 0.657(12) 1 calc R U P A 1
C25A C 0.401(3) 0.3234(11) 0.4321(6) 0.065(2) Uani 0.657(12) 1 d D U P A 1
H25C H 0.354717 0.290648 0.389433 0.078 Uiso 0.657(12) 1 calc R U P A 1
H25D H 0.551131 0.359835 0.437114 0.078 Uiso 0.657(12) 1 calc R U P A 1
C26A C 0.360(2) 0.2694(9) 0.4798(5) 0.0616(18) Uani 0.657(12) 1 d D U P A 1
H26A H 0.481634 0.266754 0.514899 0.074 Uiso 0.657(12) 1 calc R U P A 1

loop_
_atom_site_aniso_label
_atom_site_aniso_U_11
_atom_site_aniso_U_22
_atom_site_aniso_U_33
_atom_site_aniso_U_23
_atom_site_aniso_U_13
_atom_site_aniso_U_12
Pd1 0.0439(2) 0.0410(2) 0.0339(3) 0.00655(19) 0.00158(18) -0.00493(17)
Pd2 0.0428(2) 0.0400(2) 0.0362(3) 0.00879(19) 0.00268(19) -0.00496(17)
Cl1 0.0521(8) 0.0407(7) 0.0477(9) 0.0120(7) -0.0055(7) -0.0107(6)
Cl2 0.0565(8) 0.0398(7) 0.0550(10) 0.0140(7) -0.0121(7) -0.0108(6)
C13 0.041(3) 0.055(4) 0.052(4) 0.004(3) -0.012(3) -0.006(3)
C14 0.057(4) 0.077(5) 0.039(4) 0.007(4) -0.002(3) 0.011(4)
C15 0.057(4) 0.052(4) 0.049(4) 0.016(3) -0.009(3) 0.006(3)
C16 0.055(4) 0.048(3) 0.041(4) 0.021(3) -0.003(3) -0.001(3)
C17 0.057(4) 0.062(4) 0.047(4) 0.017(4) 0.004(3) -0.007(3)
C18 0.068(4) 0.047(4) 0.056(5) 0.014(3) 0.011(4) 0.002(3)
C19 0.056(4) 0.056(4) 0.049(4) 0.020(3) -0.002(3) -0.002(3)
C20 0.050(4) 0.067(5) 0.056(5) 0.023(4) 0.007(3) 0.000(3)
C21 0.054(4) 0.057(4) 0.043(4) 0.013(3) -0.003(3) 0.003(3)
C22 0.082(5) 0.055(4) 0.060(5) 0.008(4) 0.025(4) -0.012(4)
C23 0.066(5) 0.062(4) 0.070(6) 0.022(4) 0.008(4) -0.008(4)
C24 0.066(5) 0.075(5) 0.059(5) 0.005(4) 0.017(4) 0.004(4)
C1 0.037(3) 0.056(4) 0.058(5) 0.009(3) -0.004(3) -0.004(3)
C2 0.043(3) 0.060(4) 0.049(4) 0.012(3) 0.001(3) 0.004(3)
C3 0.044(3) 0.049(3) 0.051(4) 0.018(3) 0.000(3) 0.003(3)
C4 0.049(3) 0.051(4) 0.046(4) 0.017(3) 0.001(3) -0.005(3)
C5 0.062(4) 0.046(3) 0.047(4) 0.008(3) 0.013(3) -0.005(3)
C6 0.078(5) 0.047(4) 0.054(5) 0.003(3) 0.018(4) 0.000(3)
C7 0.067(4) 0.059(4) 0.044(4) 0.018(3) 0.005(3) -0.012(3)
C8 0.062(4) 0.062(4) 0.050(5) 0.025(4) 0.013(3) 0.004(3)
C9 0.052(4) 0.056(4) 0.047(4) 0.022(3) 0.003(3) 0.006(3)
C10 0.086(6) 0.058(5) 0.074(6) -0.010(4) 0.038(5) -0.013(4)
C11 0.096(6) 0.061(5) 0.060(5) 0.018(4) 0.018(5) -0.012(4)
C12 0.056(4) 0.067(5) 0.065(5) 0.017(4) 0.023(4) 0.007(3)
Pd3 0.0847(4) 0.0627(3) 0.0473(4) 0.0220(3) -0.0021(3) -0.0204(3)
Cl3 0.1134(18) 0.0634(11) 0.0727(15) 0.0292(11) 0.0238(13) -0.0142(11)
C28 0.058(3) 0.044(3) 0.040(3) 0.009(3) 0.009(3) 0.006(2)
C33 0.113(8) 0.097(7) 0.031(4) 0.014(4) -0.012(5) -0.051(6)
C32 0.171(13) 0.185(14) 0.051(6) 0.035(7) -0.030(7) -0.145(12)
C31 0.100(7) 0.120(9) 0.053(6) 0.023(6) -0.005(5) -0.057(7)
C30 0.057(4) 0.046(3) 0.044(4) 0.007(3) -0.001(3) 0.006(3)
C29 0.057(4) 0.041(3) 0.050(4) 0.008(3) 0.001(3) 0.003(3)
C36 0.25(2) 0.172(14) 0.042(6) 0.022(7) -0.018(9) -0.148(15)
C35 0.153(13) 0.24(2) 0.068(8) 0.072(11) -0.016(8) -0.116(14)
C34 0.116(8) 0.107(8) 0.058(6) 0.012(6) -0.007(6) -0.060(7)
C25B 0.071(5) 0.072(4) 0.048(5) 0.013(4) 0.006(4) -0.009(4)
C26B 0.069(4) 0.066(4) 0.048(4) 0.013(3) 0.007(3) -0.006(3)
C27B 0.065(4) 0.057(3) 0.045(4) 0.012(3) 0.007(3) -0.002(3)
C27A 0.065(4) 0.056(3) 0.043(4) 0.013(3) 0.008(3) -0.002(3)
C25A 0.073(5) 0.076(4) 0.048(4) 0.014(4) 0.007(4) -0.013(4)
C26A 0.070(4) 0.067(3) 0.048(4) 0.013(3) 0.006(3) -0.006(3)

loop_
_atom_type_symbol
_atom_type_description
_atom_type_scat_dispersion_real
_atom_type_scat_dispersion_imag
_atom_type_scat_source
C C 0.0181 0.0091 'International Tables Vol C Tables 4.2.6.8 and 6.1.1.4'
H H 0.0000 0.0000 'International Tables Vol C Tables 4.2.6.8 and 6.1.1.4'
Cl Cl 0.3639 0.7018 'International Tables Vol C Tables 4.2.6.8 and 6.1.1.4'
Pd Pd 0.1215 3.9337 'International Tables Vol C Tables 4.2.6.8 and 6.1.1.4'

loop_
_exptl_crystal_face_index_h
_exptl_crystal_face_index_k
_exptl_crystal_face_index_l
_exptl_crystal_face_perp_dist
0 0 14 0.0183
0 0 -14 0.0183
-3 2 8 0.0893
4 -3 -2 0.0974
0 -6 12 0.0197
0 6 -12 0.0197

loop_
_geom_angle_atom_site_label_1
_geom_angle_atom_site_label_2
_geom_angle_atom_site_label_3
_geom_angle
_geom_angle_site_symmetry_1
_geom_angle_site_symmetry_3
_geom_angle_publ_flag
Cl1 Pd1 Cl2 88.59(5) . . ?
C13 Pd1 Cl1 102.7(2) . . ?
C13 Pd1 Cl2 166.3(2) . . ?
C13 Pd1 C14 39.2(3) . . ?
C13 Pd1 C15 68.6(3) . . ?
C14 Pd1 Cl1 135.6(2) . . ?
C14 Pd1 Cl2 133.2(2) . . ?
C14 Pd1 C15 38.4(2) . . ?
C15 Pd1 Cl1 170.6(2) . . ?
C15 Pd1 Cl2 99.59(19) . . ?
Cl2 Pd2 Cl1 88.62(5) . . ?
C1 Pd2 Cl1 168.1(2) . . ?
C1 Pd2 Cl2 100.4(2) . . ?
C1 Pd2 C2 38.8(3) . . ?
C1 Pd2 C3 68.7(3) . . ?
C2 Pd2 Cl1 135.9(2) . . ?
C2 Pd2 Cl2 132.8(2) . . ?
C2 Pd2 C3 38.8(3) . . ?
C3 Pd2 Cl1 101.8(2) . . ?
C3 Pd2 Cl2 168.82(19) . . ?
Pd1 Cl1 Pd2 91.25(5) . . ?
Pd2 Cl2 Pd1 91.55(5) . . ?
Pd1 C13 H13A 116.5 . . ?
Pd1 C13 H13B 116.5 . . ?
H13A C13 H13B 113.5 . . ?
C14 C13 Pd1 70.8(4) . . ?
C14 C13 H13A 116.5 . . ?
C14 C13 H13B 116.5 . . ?
Pd1 C14 H14 121.6 . . ?
C13 C14 Pd1 70.0(4) . . ?
C13 C14 H14 121.6 . . ?
C15 C14 Pd1 72.3(4) . . ?
C15 C14 C13 116.5(7) . . ?
C15 C14 H14 121.6 . . ?
Pd1 C15 H15 110.4 . . ?
C14 C15 Pd1 69.2(4) . . ?
C14 C15 H15 110.4 . . ?
C14 C15 C16 129.6(8) . . ?
C16 C15 Pd1 120.3(5) . . ?
C16 C15 H15 110.4 . . ?
C17 C16 C15 115.5(7) . . ?
C17 C16 C21 118.8(7) . . ?
C21 C16 C15 125.6(7) . . ?
C16 C17 C22 123.3(7) . . ?
C18 C17 C16 119.4(7) . . ?
C18 C17 C22 117.3(8) . . ?
C17 C18 H18 118.8 . . ?
C19 C18 C17 122.4(8) . . ?
C19 C18 H18 118.8 . . ?
C18 C19 C23 122.2(8) . . ?
C20 C19 C18 117.1(7) . . ?
C20 C19 C23 120.6(8) . . ?
C19 C20 H20 118.6 . . ?
C19 C20 C21 122.8(7) . . ?
C21 C20 H20 118.6 . . ?
C16 C21 C24 122.9(7) . . ?
C20 C21 C16 119.3(7) . . ?
C20 C21 C24 117.7(7) . . ?
C17 C22 H22A 109.5 . . ?
C17 C22 H22B 109.5 . . ?
C17 C22 H22C 109.5 . . ?
H22A C22 H22B 109.5 . . ?
H22A C22 H22C 109.5 . . ?
H22B C22 H22C 109.5 . . ?
C19 C23 H23A 109.5 . . ?
C19 C23 H23B 109.5 . . ?
C19 C23 H23C 109.5 . . ?
H23A C23 H23B 109.5 . . ?
H23A C23 H23C 109.5 . . ?
H23B C23 H23C 109.5 . . ?
C21 C24 H24A 109.5 . . ?
C21 C24 H24B 109.5 . . ?
C21 C24 H24C 109.5 . . ?
H24A C24 H24B 109.5 . . ?
H24A C24 H24C 109.5 . . ?
H24B C24 H24C 109.5 . . ?
Pd2 C1 H1A 116.5 . . ?
Pd2 C1 H1B 116.5 . . ?
H1A C1 H1B 113.5 . . ?
C2 C1 Pd2 71.0(4) . . ?
C2 C1 H1A 116.5 . . ?
C2 C1 H1B 116.5 . . ?
Pd2 C2 H2 121.4 . . ?
C1 C2 Pd2 70.1(4) . . ?
C1 C2 H2 121.4 . . ?
C1 C2 C3 116.6(7) . . ?
C3 C2 Pd2 71.6(4) . . ?
C3 C2 H2 121.4 . . ?
Pd2 C3 H3 110.3 . . ?
C2 C3 Pd2 69.6(4) . . ?
C2 C3 H3 110.3 . . ?
C2 C3 C4 127.7(7) . . ?
C4 C3 Pd2 122.8(5) . . ?
C4 C3 H3 110.3 . . ?
C5 C4 C3 116.9(7) . . ?
C5 C4 C9 118.4(6) . . ?
C9 C4 C3 124.6(7) . . ?
C4 C5 C10 122.1(7) . . ?
C6 C5 C4 120.5(7) . . ?
C6 C5 C10 117.2(7) . . ?
C5 C6 H6 119.0 . . ?
C7 C6 C5 122.1(8) . . ?
C7 C6 H6 119.0 . . ?
C6 C7 C8 117.1(7) . . ?
C6 C7 C11 121.7(8) . . ?
C8 C7 C11 121.1(8) . . ?
C7 C8 H8 118.5 . . ?
C7 C8 C9 123.0(7) . . ?
C9 C8 H8 118.5 . . ?
C4 C9 C12 123.2(7) . . ?
C8 C9 C4 118.9(7) . . ?
C8 C9 C12 117.8(7) . . ?
C5 C10 H10A 109.5 . . ?
C5 C10 H10B 109.5 . . ?
C5 C10 H10C 109.5 . . ?
H10A C10 H10B 109.5 . . ?
H10A C10 H10C 109.5 . . ?
H10B C10 H10C 109.5 . . ?
C7 C11 H11A 109.5 . . ?
C7 C11 H11B 109.5 . . ?
C7 C11 H11C 109.5 . . ?
H11A C11 H11B 109.5 . . ?
H11A C11 H11C 109.5 . . ?
H11B C11 H11C 109.5 . . ?
C9 C12 H12A 109.5 . . ?
C9 C12 H12B 109.5 . . ?
C9 C12 H12C 109.5 . . ?
H12A C12 H12B 109.5 . . ?
H12A C12 H12C 109.5 . . ?
H12B C12 H12C 109.5 . . ?
Cl3 Pd3 Cl3 88.18(8) . 2_566 ?
C25B Pd3 Cl3 100.8(5) . 2_566 ?
C25B Pd3 Cl3 162.3(7) . . ?
C25B Pd3 C26B 39.7(4) . . ?
C25B Pd3 C27B 70.1(7) . . ?
C26B Pd3 Cl3 138.3(4) . 2_566 ?
C26B Pd3 Cl3 126.4(5) . . ?
C26B Pd3 C27B 38.6(4) . . ?
C27B Pd3 Cl3 163.9(5) . 2_566 ?
C27B Pd3 Cl3 104.3(4) . . ?
C27A Pd3 Cl3 102.2(3) . . ?
C27A Pd3 Cl3 168.5(3) . 2_566 ?
C25A Pd3 Cl3 100.4(3) . 2_566 ?
C25A Pd3 Cl3 171.4(3) . . ?
C25A Pd3 C27A 69.3(4) . . ?
C25A Pd3 C26A 39.3(3) . . ?
C26A Pd3 Cl3 134.9(3) . 2_566 ?
C26A Pd3 Cl3 132.5(3) . . ?
C26A Pd3 C27A 38.2(4) . . ?
Pd3 Cl3 Pd3 91.82(8) . 2_566 ?
C33 C28 C29 118.1(6) . . ?
C33 C28 C27B 133.3(10) . . ?
C33 C28 C27A 112.6(8) . . ?
C29 C28 C27B 108.4(9) . . ?
C29 C28 C27A 129.3(8) . . ?
C28 C33 C36 122.2(9) . . ?
C32 C33 C28 118.7(8) . . ?
C32 C33 C36 119.1(9) . . ?
C33 C32 H32 118.1 . . ?
C31 C32 C33 123.8(9) . . ?
C31 C32 H32 118.1 . . ?
C32 C31 C35 120.8(9) . . ?
C30 C31 C32 116.8(9) . . ?
C30 C31 C35 122.4(9) . . ?
C31 C30 H30 118.8 . . ?
C31 C30 C29 122.4(8) . . ?
C29 C30 H30 118.8 . . ?
C28 C29 C34 122.8(7) . . ?
C30 C29 C28 120.1(7) . . ?
C30 C29 C34 117.0(7) . . ?
C33 C36 H36A 109.5 . . ?
C33 C36 H36B 109.5 . . ?
C33 C36 H36C 109.5 . . ?
H36A C36 H36B 109.5 . . ?
H36A C36 H36C 109.5 . . ?
H36B C36 H36C 109.5 . . ?
C31 C35 H35A 109.5 . . ?
C31 C35 H35B 109.5 . . ?
C31 C35 H35C 109.5 . . ?
H35A C35 H35B 109.5 . . ?
H35A C35 H35C 109.5 . . ?
H35B C35 H35C 109.5 . . ?
C29 C34 H34A 109.5 . . ?
C29 C34 H34B 109.5 . . ?
C29 C34 H34C 109.5 . . ?
H34A C34 H34B 109.5 . . ?
H34A C34 H34C 109.5 . . ?
H34B C34 H34C 109.5 . . ?
Pd3 C25B H25A 116.5 . . ?
Pd3 C25B H25B 116.5 . . ?
H25A C25B H25B 113.5 . . ?
C26B C25B Pd3 71.2(14) . . ?
C26B C25B H25A 116.5 . . ?
C26B C25B H25B 116.5 . . ?
Pd3 C26B H26B 120.2 . . ?
C25B C26B Pd3 69.0(15) . . ?
C25B C26B H26B 120.2 . . ?
C27B C26B Pd3 73.2(13) . . ?
C27B C26B C25B 118.7(14) . . ?
C27B C26B H26B 120.2 . . ?
Pd3 C27B H27B 112.4 . . ?
C28 C27B Pd3 119.4(15) . . ?
C28 C27B H27B 112.4 . . ?
C26B C27B Pd3 68.2(13) . . ?
C26B C27B C28 124.9(14) . . ?
C26B C27B H27B 112.4 . . ?
Pd3 C27A H27A 111.1 . . ?
C28 C27A Pd3 120.6(8) . . ?
C28 C27A H27A 111.1 . . ?
C26A C27A Pd3 69.9(7) . . ?
C26A C27A C28 127.0(10) . . ?
C26A C27A H27A 111.1 . . ?
Pd3 C25A H25C 116.4 . . ?
Pd3 C25A H25D 116.4 . . ?
H25C C25A H25D 113.4 . . ?
C26A C25A Pd3 71.7(8) . . ?
C26A C25A H25C 116.4 . . ?
C26A C25A H25D 116.4 . . ?
Pd3 C26A H26A 120.7 . . ?
C27A C26A Pd3 71.9(7) . . ?
C27A C26A C25A 117.7(10) . . ?
C27A C26A H26A 120.7 . . ?
C25A C26A Pd3 69.0(8) . . ?
C25A C26A H26A 120.7 . . ?

loop_
_geom_bond_atom_site_label_1
_geom_bond_atom_site_label_2
_geom_bond_distance
_geom_bond_site_symmetry_2
_geom_bond_publ_flag
Pd1 Cl1 2.4057(16) . ?
Pd1 Cl2 2.4136(16) . ?
Pd1 C13 2.103(6) . ?
Pd1 C14 2.113(7) . ?
Pd1 C15 2.153(7) . ?
Pd2 Cl1 2.4191(15) . ?
Pd2 Cl2 2.3988(16) . ?
Pd2 C1 2.105(7) . ?
Pd2 C2 2.116(7) . ?
Pd2 C3 2.142(6) . ?
C13 H13A 0.9900 . ?
C13 H13B 0.9900 . ?
C13 C14 1.416(11) . ?
C14 H14 1.0000 . ?
C14 C15 1.405(8) . ?
C15 H15 1.0000 . ?
C15 C16 1.481(10) . ?
C16 C17 1.397(11) . ?
C16 C21 1.404(11) . ?
C17 C18 1.392(11) . ?
C17 C22 1.524(11) . ?
C18 H18 0.9500 . ?
C18 C19 1.382(11) . ?
C19 C20 1.374(12) . ?
C19 C23 1.512(11) . ?
C20 H20 0.9500 . ?
C20 C21 1.387(11) . ?
C21 C24 1.510(12) . ?
C22 H22A 0.9800 . ?
C22 H22B 0.9800 . ?
C22 H22C 0.9800 . ?
C23 H23A 0.9800 . ?
C23 H23B 0.9800 . ?
C23 H23C 0.9800 . ?
C24 H24A 0.9800 . ?
C24 H24B 0.9800 . ?
C24 H24C 0.9800 . ?
C1 H1A 0.9900 . ?
C1 H1B 0.9900 . ?
C1 C2 1.403(11) . ?
C2 H2 1.0000 . ?
C2 C3 1.413(11) . ?
C3 H3 1.0000 . ?
C3 C4 1.482(10) . ?
C4 C5 1.394(11) . ?
C4 C9 1.402(11) . ?
C5 C6 1.389(11) . ?
C5 C10 1.523(11) . ?
C6 H6 0.9500 . ?
C6 C7 1.376(12) . ?
C7 C8 1.378(12) . ?
C7 C11 1.522(11) . ?
C8 H8 0.9500 . ?
C8 C9 1.399(11) . ?
C9 C12 1.517(11) . ?
C10 H10A 0.9800 . ?
C10 H10B 0.9800 . ?
C10 H10C 0.9800 . ?
C11 H11A 0.9800 . ?
C11 H11B 0.9800 . ?
C11 H11C 0.9800 . ?
C12 H12A 0.9800 . ?
C12 H12B 0.9800 . ?
C12 H12C 0.9800 . ?
Pd3 Cl3 2.409(3) . ?
Pd3 Cl3 2.410(2) 2_566 ?
Pd3 C25B 2.09(3) . ?
Pd3 C26B 2.12(2) . ?
Pd3 C27B 2.18(2) . ?
Pd3 C27A 2.169(12) . ?
Pd3 C25A 2.108(15) . ?
Pd3 C26A 2.144(13) . ?
C28 C33 1.385(11) . ?
C28 C29 1.416(10) . ?
C28 C27B 1.481(9) . ?
C28 C27A 1.472(8) . ?
C33 C32 1.382(14) . ?
C33 C36 1.515(13) . ?
C32 H32 0.9500 . ?
C32 C31 1.373(14) . ?
C31 C30 1.360(12) . ?
C31 C35 1.512(14) . ?
C30 H30 0.9500 . ?
C30 C29 1.372(11) . ?
C29 C34 1.508(11) . ?
C36 H36A 0.9800 . ?
C36 H36B 0.9800 . ?
C36 H36C 0.9800 . ?
C35 H35A 0.9800 . ?
C35 H35B 0.9800 . ?
C35 H35C 0.9800 . ?
C34 H34A 0.9800 . ?
C34 H34B 0.9800 . ?
C34 H34C 0.9800 . ?
C25B H25A 0.9900 . ?
C25B H25B 0.9900 . ?
C25B C26B 1.429(10) . ?
C26B H26B 1.0000 . ?
C26B C27B 1.421(10) . ?
C27B H27B 1.0000 . ?
C27A H27A 1.0000 . ?
C27A C26A 1.411(13) . ?
C25A H25C 0.9900 . ?
C25A H25D 0.9900 . ?
C25A C26A 1.432(9) . ?
C26A H26A 1.0000 . ?

loop_
_geom_torsion_atom_site_label_1
_geom_torsion_atom_site_label_2
_geom_torsion_atom_site_label_3
_geom_torsion_atom_site_label_4
_geom_torsion
_geom_torsion_site_symmetry_1
_geom_torsion_site_symmetry_2
_geom_torsion_site_symmetry_3
_geom_torsion_site_symmetry_4
_geom_torsion_publ_flag
Pd1 C13 C14 C15 -57.2(6) . . . . ?
Pd1 C14 C15 C16 112.7(8) . . . . ?
Pd1 C15 C16 C17 -113.4(7) . . . . ?
Pd1 C15 C16 C21 63.6(9) . . . . ?
Pd2 C1 C2 C3 56.2(5) . . . . ?
Pd2 C2 C3 C4 -116.3(7) . . . . ?
Pd2 C3 C4 C5 120.8(7) . . . . ?
Pd2 C3 C4 C9 -57.4(10) . . . . ?
C13 C14 C15 Pd1 56.0(6) . . . . ?
C13 C14 C15 C16 168.7(7) . . . . ?
C14 C15 C16 C17 159.4(7) . . . . ?
C14 C15 C16 C21 -23.6(12) . . . . ?
C15 C16 C17 C18 -179.9(7) . . . . ?
C15 C16 C17 C22 1.4(11) . . . . ?
C15 C16 C21 C20 -179.6(7) . . . . ?
C15 C16 C21 C24 -2.5(11) . . . . ?
C16 C17 C18 C19 -0.8(12) . . . . ?
C17 C16 C21 C20 -2.6(10) . . . . ?
C17 C16 C21 C24 174.4(7) . . . . ?
C17 C18 C19 C20 -1.5(12) . . . . ?
C17 C18 C19 C23 -179.8(8) . . . . ?
C18 C19 C20 C21 1.7(12) . . . . ?
C19 C20 C21 C16 0.3(11) . . . . ?
C19 C20 C21 C24 -176.9(7) . . . . ?
C21 C16 C17 C18 2.8(11) . . . . ?
C21 C16 C17 C22 -175.8(7) . . . . ?
C22 C17 C18 C19 177.9(8) . . . . ?
C23 C19 C20 C21 -179.9(7) . . . . ?
C1 C2 C3 Pd2 -55.5(5) . . . . ?
C1 C2 C3 C4 -171.7(6) . . . . ?
C2 C3 C4 C5 -150.6(7) . . . . ?
C2 C3 C4 C9 31.1(11) . . . . ?
C3 C4 C5 C6 179.4(7) . . . . ?
C3 C4 C5 C10 -5.2(11) . . . . ?
C3 C4 C9 C8 -179.9(7) . . . . ?
C3 C4 C9 C12 4.8(11) . . . . ?
C4 C5 C6 C7 0.8(13) . . . . ?
C5 C4 C9 C8 1.9(11) . . . . ?
C5 C4 C9 C12 -173.4(7) . . . . ?
C5 C6 C7 C8 1.1(13) . . . . ?
C5 C6 C7 C11 178.8(8) . . . . ?
C6 C7 C8 C9 -1.5(12) . . . . ?
C7 C8 C9 C4 0.0(12) . . . . ?
C7 C8 C9 C12 175.5(8) . . . . ?
C9 C4 C5 C6 -2.3(12) . . . . ?
C9 C4 C5 C10 173.2(8) . . . . ?
C10 C5 C6 C7 -174.9(8) . . . . ?
C11 C7 C8 C9 -179.2(8) . . . . ?
Pd3 C25B C26B C27B -56(2) . . . . ?
Pd3 C26B C27B C28 111(2) . . . . ?
Pd3 C27A C26A C25A -53.3(12) . . . . ?
Pd3 C25A C26A C27A 54.7(12) . . . . ?
C28 C33 C32 C31 -2(3) . . . . ?
C28 C27A C26A Pd3 -113.8(13) . . . . ?
C28 C27A C26A C25A -167.0(13) . . . . ?
C33 C28 C29 C30 -1.2(12) . . . . ?
C33 C28 C29 C34 -177.9(10) . . . . ?
C33 C28 C27B Pd3 96.6(17) . . . . ?
C33 C28 C27B C26B 14(4) . . . . ?
C33 C28 C27A Pd3 122.1(9) . . . . ?
C33 C28 C27A C26A -151.0(13) . . . . ?
C33 C32 C31 C30 1(3) . . . . ?
C33 C32 C31 C35 -179.1(17) . . . . ?
C32 C31 C30 C29 0.5(19) . . . . ?
C31 C30 C29 C28 -0.2(13) . . . . ?
C31 C30 C29 C34 176.6(11) . . . . ?
C29 C28 C33 C32 2.4(18) . . . . ?
C29 C28 C33 C36 -178.8(13) . . . . ?
C29 C28 C27B Pd3 -89.8(11) . . . . ?
C29 C28 C27B C26B -172(2) . . . . ?
C29 C28 C27A Pd3 -54.9(12) . . . . ?
C29 C28 C27A C26A 32.1(18) . . . . ?
C36 C33 C32 C31 178.9(18) . . . . ?
C35 C31 C30 C29 -179.7(13) . . . . ?
C25B C26B C27B Pd3 54(2) . . . . ?
C25B C26B C27B C28 165(2) . . . . ?
C27B C28 C33 C32 175.6(19) . . . . ?
C27B C28 C33 C36 -6(2) . . . . ?
C27B C28 C29 C30 -176.0(13) . . . . ?
C27B C28 C29 C34 7.4(15) . . . . ?
C27A C28 C33 C32 -174.9(14) . . . . ?
C27A C28 C33 C36 3.8(18) . . . . ?
C27A C28 C29 C30 175.6(9) . . . . ?
C27A C28 C29 C34 -1.0(14) . . . . ?

loop_
_exptl_oxdiff_crystal_face_indexfrac_h
_exptl_oxdiff_crystal_face_indexfrac_k
_exptl_oxdiff_crystal_face_indexfrac_l
_exptl_oxdiff_crystal_face_x
_exptl_oxdiff_crystal_face_y
_exptl_oxdiff_crystal_face_z
0.0646 -0.1663 14.1409 0.0405 0.1650 -0.9855
-0.0646 0.1663 -14.1409 -0.0405 -0.1650 0.9855
-2.9727 2.4447 8.4175 -0.1717 -0.7201 -0.6723
3.5589 -2.9940 -1.5540 0.2274 0.9509 0.2098
-0.4517 -5.8052 12.3685 -0.5731 0.3495 -0.7412
0.4517 5.8052 -12.3685 0.5731 -0.3495 0.7412
